data_1572501
loop_
_publ_author_name
'Liu, Zheng'
'Fang, Jun-Jie'
'Wang, Zhi-Yi'
'Xie, Yun-Peng'
'Lu, Xing'

_publ_section_title
;
 Structural diversity of copper(i) alkynyl cluster-based coordination
 polymers utilizing bifunctional pyridine carboxylic acid ligands
;
_journal_issue 38
_journal_name_full Nanoscale
_journal_page_first 17817
_journal_page_last 17824
_journal_paper_doi 10.1039/D4NR02543A
_journal_volume 16
_journal_year 2024
_chemical_formula_moiety 'C78.184 H88 Cu12.504 F7.662 N2 O9.907'
_chemical_formula_sum 'C78.19 H88 Cu12.5 F7.66 N2 O9.91'
_chemical_formula_weight 2154.24
_space_group_crystal_system monoclinic
_space_group_IT_number 15
_space_group_name_Hall '-C 2yc'
_space_group_name_H-M_alt 'C 1 2/c 1'
_atom_sites_solution_hydrogens geom
_audit_creation_date 2024-06-12
_audit_creation_method
;
Olex2 1.5
(compiled 2024.02.16 svn.r378c4104 for OlexSys, GUI svn.r6928)
;
_audit_update_record
;
2024-06-12 deposited with the CCDC.	2024-09-03 downloaded from the CCDC.
;
_cell_angle_alpha 90
_cell_angle_beta 108.4950(10)
_cell_angle_gamma 90
_cell_formula_units_Z 4
_cell_length_a 23.8539(2)
_cell_length_b 15.62430(10)
_cell_length_c 24.1728(2)
_cell_measurement_reflns_used 36892
_cell_measurement_temperature 100.00(10)
_cell_measurement_theta_max 73.9940
_cell_measurement_theta_min 3.4350
_cell_volume 8543.90(12)
_computing_cell_refinement 'CrysAlisPro 1.171.39.28b (Rigaku OD, 2015)'
_computing_data_collection 'CrysAlisPro 1.171.39.28b (Rigaku OD, 2015)'
_computing_data_reduction 'CrysAlisPro 1.171.39.28b (Rigaku OD, 2015)'
_computing_molecular_graphics 'Olex2 1.5 (Dolomanov et al., 2009)'
_computing_publication_material 'Olex2 1.5 (Dolomanov et al., 2009)'
_computing_structure_refinement 'XL  (Sheldrick, 2008)'
_computing_structure_solution 'SHELXT 2014/5 (Sheldrick, 2014)'
_diffrn_ambient_environment N~2~
_diffrn_ambient_temperature 100.00(10)
_diffrn_detector 'CCD plate'
_diffrn_measured_fraction_theta_full 1.000
_diffrn_measured_fraction_theta_max 0.984
_diffrn_measurement_details
;
List of Runs (angles in degrees, time in seconds):

  # Type    Start    End  Width  t~exp~   \w     \q     \k     \f   Frames
#--------------------------------------------------------------------------
  1  \w     40.00  82.00   0.50    0.50    --    0.00  46.00  21.29   84
  2  \w    -33.00  23.00   0.50    0.50    --    0.00 -82.00  60.00  112
  3  \w    -32.00  20.00   0.50    0.50    --    0.00 -82.00 -60.00  104
  4  \w     -9.00  20.00   0.50    0.50    --    0.00 -82.00-120.00   58
  5  \w    -31.00  28.00   0.50    0.50    --    0.00 -82.00-150.00  118
  6  \w    -33.00  27.00   0.50    0.50    --    0.00 -82.00   0.00  120
  7  \w    -19.00  28.00   0.50    0.50    --    0.00  46.00  21.29   94
  8  \w     56.00  82.00   0.50    0.50    --   95.20 -77.00  30.00   52
  9  \w      6.00  33.00   0.50    0.50    --   95.20 -77.00  30.00   54
 10  \w    111.00 168.00   0.50    0.50    --   95.20  61.00 -30.00  114
 11  \w     19.00 119.00   0.50    0.50    --   95.20 -61.00 -60.00  200
 12  \w     42.00 101.00   0.50    0.50    --   95.20 -82.00  90.00  118
 13  \w     92.00 118.00   0.50    0.50    --   95.20 -82.00  60.00   52
 14  \w     72.00 132.00   0.50    0.50    --   95.20  15.00  30.00  120
 15  \w      6.00 118.00   0.50    0.50    --   95.20 -15.00   0.00  224
 16  \w     15.00 118.00   0.50    0.50    --   95.20 -61.00-180.00  206
 17  \w     23.00 127.00   0.50    0.50    --   95.20 -82.00 -60.00  208
 18  \w    147.00 185.00   0.50    0.50    --   95.20  15.00 -60.00   76
 19  \w     77.00 102.00   0.50    0.50    --   95.20 -82.00  30.00   50
 20  \w     75.00 138.00   0.50    0.50    --   95.20  15.00 -60.00  126
 21  \w     16.00  42.00   0.50    0.50    --   95.20 -82.00 -90.00   52
 22  \w     74.00 100.00   0.50    0.50    --   95.20 -82.00 -90.00   52
 23  \w     26.00 109.00   0.50    0.50    --   95.20 -30.00  30.00  166
 24  \w    144.00 184.00   0.50    0.50    --   95.20  15.00  30.00   80
 25  \w     13.00  38.00   0.50    0.50    --   95.20 -82.00   0.00   50
 26  \w     94.00 125.00   0.50    0.50    --   95.20 -82.00   0.00   62
 27  \w    100.00 125.00   0.50    0.50    --   95.20 -77.00  30.00   50
 28  \w     69.00 102.00   0.50    0.50    --   95.20 -82.00 120.00   66
 29  \w     20.00 118.00   0.50    0.50    --   95.20 -82.00-180.00  196
;
_diffrn_measurement_device 'four-circle diffractometer'
_diffrn_measurement_device_type 'XtaLAB AFC12 (RINC): Kappa single'
_diffrn_measurement_method '\w scans'
_diffrn_orient_matrix_type 'CrysAlisPro convention (1999,Acta A55,543-557)'
_diffrn_orient_matrix_UB_11 -0.0665251000
_diffrn_orient_matrix_UB_12 -0.0194705000
_diffrn_orient_matrix_UB_13 -0.0259187000
_diffrn_orient_matrix_UB_21 0.0025609000
_diffrn_orient_matrix_UB_22 0.0208801000
_diffrn_orient_matrix_UB_23 -0.0614415000
_diffrn_orient_matrix_UB_31 0.0142797000
_diffrn_orient_matrix_UB_32 -0.0943802000
_diffrn_orient_matrix_UB_33 -0.0082848000
_diffrn_radiation_monochromator graphite
_diffrn_radiation_probe x-ray
_diffrn_radiation_type 'Cu K\a'
_diffrn_radiation_wavelength 1.54184
_diffrn_reflns_av_R_equivalents 0.0527
_diffrn_reflns_av_unetI/netI 0.0235
_diffrn_reflns_Laue_measured_fraction_full 1.000
_diffrn_reflns_Laue_measured_fraction_max 0.984
_diffrn_reflns_limit_h_max 29
_diffrn_reflns_limit_h_min -28
_diffrn_reflns_limit_k_max 13
_diffrn_reflns_limit_k_min -19
_diffrn_reflns_limit_l_max 28
_diffrn_reflns_limit_l_min -30
_diffrn_reflns_number 48339
_diffrn_reflns_point_group_measured_fraction_full 1.000
_diffrn_reflns_point_group_measured_fraction_max 0.984
_diffrn_reflns_theta_full 67.684
_diffrn_reflns_theta_max 74.517
_diffrn_reflns_theta_min 3.438
_diffrn_source 'fine-focus sealed X-ray tube'
_diffrn_source_type 'Enhance (Cu) X-ray Source'
_exptl_absorpt_coefficient_mu 3.869
_exptl_absorpt_correction_T_max 1.00000
_exptl_absorpt_correction_T_min 0.57472
_exptl_absorpt_correction_type multi-scan
_exptl_absorpt_process_details
;
CrysAlisPro 1.171.39.28b (Rigaku Oxford Diffraction, 2015)
Empirical absorption correction using spherical harmonics,
 implemented in SCALE3 ABSPACK scaling algorithm.
;
_exptl_crystal_colour 'clear yellow'
_exptl_crystal_colour_lustre clear
_exptl_crystal_colour_primary yellow
_exptl_crystal_density_diffrn 1.675
_exptl_crystal_description block
_exptl_crystal_F_000 4328
_exptl_crystal_size_max 0.35
_exptl_crystal_size_mid 0.3
_exptl_crystal_size_min 0.15
_refine_diff_density_max 1.022
_refine_diff_density_min -0.546
_refine_diff_density_rms 0.104
_refine_ls_extinction_coef 0.000151(13)
_refine_ls_extinction_expression Fc^*^=kFc[1+0.001xFc^2^\l^3^/sin(2\q)]^-1/4^
_refine_ls_extinction_method 'SHELXL-2018/3 (Sheldrick 2018)'
_refine_ls_goodness_of_fit_ref 1.099
_refine_ls_hydrogen_treatment constr
_refine_ls_matrix_type full
_refine_ls_number_parameters 639
_refine_ls_number_reflns 8599
_refine_ls_number_restraints 279
_refine_ls_restrained_S_all 1.114
_refine_ls_R_factor_all 0.0497
_refine_ls_R_factor_gt 0.0484
_refine_ls_shift/su_max 0.001
_refine_ls_shift/su_mean 0.000
_refine_ls_structure_factor_coef Fsqd
_refine_ls_weighting_details 'w=1/[\s^2^(Fo^2^)+(0.0732P)^2^+36.6602P] where P=(Fo^2^+2Fc^2^)/3'
_refine_ls_weighting_scheme calc
_refine_ls_wR_factor_gt 0.1385
_refine_ls_wR_factor_ref 0.1395
_reflns_Friedel_coverage 0.000
_reflns_number_gt 8265
_reflns_number_total 8599
_reflns_threshold_expression 'I > 2\s(I)'
_cod_data_source_file d4nr02543a2.cif
_cod_data_source_block 4
_cod_depositor_comments 'Adding full bibliography for 1572496--1572504.cif.'
_cod_original_formula_sum 'C78.19 H88 Cu12.50 F7.66 N2 O9.91'
_cod_database_code 1572501
_shelx_shelxl_version_number 2018/3
_shelx_space_group_comment
;
The symmetry employed for this shelxl refinement is uniquely defined
by the following loop, which should always be used as a source of
symmetry information in preference to the above space-group names.
They are only intended as comments.
;
_shelx_estimated_absorpt_t_max 0.594
_shelx_estimated_absorpt_t_min 0.345
_olex2_refinement_description
;
1. Fixed Uiso
 At 1.2 times of:
  All C(H) groups
 At 1.5 times of:
  All C(H,H,H) groups
2. Restrained distances
 O1-C2 = O4-C2
 1.25 with sigma of 0.01
 C5-O1
 2.35 with sigma of 0.01
 O4-C5
 2.35 with sigma of 0.01
 O1-O4
 2.25 with sigma of 0.01
 F2-F00N
 2.15 with sigma of 0.04
 F00E-F00N
 2.15 with sigma of 0.04
 F2-F00E
 2.15 with sigma of 0.04
 F00M-F00L
 2.15 with sigma of 0.04
 F00M-F00D
 2.15 with sigma of 0.04
 F00D-F00L
 2.15 with sigma of 0.04
 F00D-C015 \\sim F00E-C015
 with sigma of 0.02
 F00L-C015 \\sim F2-C015
 with sigma of 0.02
 F00M-C015 \\sim F00N-C015
 with sigma of 0.02
 C00F-C00P \\sim C00F-C4
 with sigma of 0.02
 C00P-C01C \\sim C4-C3
 with sigma of 0.02
 C01C-C01F \\sim C3-C01G
 with sigma of 0.02
 C01C-C01H \\sim C3-C1
 with sigma of 0.02
 C01C-C01I \\sim C3-C01J
 with sigma of 0.02
 C00F-C01C \\sim C00F-C3
 with sigma of 0.04
 C00P-C01F \\sim C4-C01G
 with sigma of 0.04
 C00P-C01H \\sim C4-C1
 with sigma of 0.04
 C00P-C01I \\sim C4-C01J
 with sigma of 0.04
 C01F-C01H \\sim C01G-C1
 with sigma of 0.04
 C01F-C01I \\sim C01G-C01J
 with sigma of 0.04
 C01H-C01I \\sim C1-C01J
 with sigma of 0.04
3. Restrained planarity
 O4, C2, O1, C5
 with sigma of 0.001
4. Rigid bond restraints
 O4, C2, O1, C5, F3, F1, F4
 with sigma for 1-2 distances of 0.01 and sigma for 1-3 distances of 0.01
 O008, F00D, F00L, F00M, C00Q, C015, O00B
 with sigma for 1-2 distances of 0.01 and sigma for 1-3 distances of 0.01
 O1, O4, F1, C2, F3, F4, C5
 with sigma for 1-2 distances of 0.01 and sigma for 1-3 distances of 0.01
 C00P, C01C, C01F, C01H, C01I, C00F
 with sigma for 1-2 distances of 0.01 and sigma for 1-3 distances of 0.01
 C00O, C012, C01B, C01D, C01E, C00G
 with sigma for 1-2 distances of 0.01 and sigma for 1-3 distances of 0.01
 C00F, C00P, C01C, C01F, C01H, C01I
 with sigma for 1-2 distances of 0.01 and sigma for 1-3 distances of 0.01
 C00F, C01J, C1, C3, C01G, C4
 with sigma for 1-2 distances of 0.01 and sigma for 1-3 distances of 0.01
5. Uiso/Uaniso restraints and constraints
Uanis(O1) \\sim Ueq, Uanis(O4) \\sim Ueq, Uanis(F1) \\sim Ueq, Uanis(C2) \\sim
Ueq, Uanis(F3) \\sim Ueq, Uanis(F4) \\sim Ueq, Uanis(C5) \\sim Ueq: with sigma
of 0.01 and sigma for terminal atoms of 0.02
Uanis(O1) \\sim Ueq, Uanis(F1) \\sim Ueq, Uanis(C2) \\sim Ueq, Uanis(F3) \\sim
Ueq, Uanis(F4) \\sim Ueq, Uanis(C5) \\sim Ueq, Uanis(O4) \\sim Ueq: with sigma
of 0.01 and sigma for terminal atoms of 0.02
Uanis(O008) \\sim Ueq, Uanis(O00B) \\sim Ueq, Uanis(F00D) \\sim Ueq,
Uanis(F00L) \\sim Ueq, Uanis(F00M) \\sim Ueq, Uanis(C00Q) \\sim Ueq,
Uanis(C015) \\sim Ueq: with sigma of 0.005 and sigma for terminal atoms of 0.01
Uanis(C00G) \\sim Ueq, Uanis(C00O) \\sim Ueq, Uanis(C012) \\sim Ueq,
Uanis(C01B) \\sim Ueq, Uanis(C01D) \\sim Ueq, Uanis(C01E) \\sim Ueq: with sigma
of 0.01 and sigma for terminal atoms of 0.02
Uanis(C00F) \\sim Ueq, Uanis(C00P) \\sim Ueq, Uanis(C01C) \\sim Ueq,
Uanis(C01F) \\sim Ueq, Uanis(C01H) \\sim Ueq, Uanis(C01I) \\sim Ueq: with sigma
of 0.01 and sigma for terminal atoms of 0.02
Uanis(C00F) \\sim Ueq, Uanis(C01J) \\sim Ueq, Uanis(C1) \\sim Ueq, Uanis(C3)
\\sim Ueq, Uanis(C01G) \\sim Ueq, Uanis(C4) \\sim Ueq: with sigma of 0.01 and
sigma for terminal atoms of 0.02
Uanis(C01H) \\sim Ueq, Uanis(C01F) \\sim Ueq, Uanis(C00P) \\sim Ueq,
Uanis(C01C) \\sim Ueq, Uanis(C01I) \\sim Ueq: with sigma of 0.005 and sigma for
terminal atoms of 0.01
6. Others
 Sof(F00N)=Sof(F2)=Sof(F00E)=1-FVAR(1)
 Sof(F00D)=Sof(F00L)=Sof(F00M)=FVAR(1)
 Sof(C01J)=Sof(H2)=Sof(HH)=Sof(HI)=Sof(C1)=Sof(H1A)=Sof(H1B)=Sof(H1C)=Sof(C3)=
 Sof(C01G)=Sof(H3)=Sof(HJ)=Sof(HK)=Sof(C4)=1-FVAR(2)
 Sof(C00P)=Sof(C01C)=Sof(C01F)=Sof(H01Z)=Sof(HB)=Sof(HC)=Sof(C01H)=Sof(H01)=
 Sof(HD)=Sof(HE)=Sof(C01I)=Sof(H1)=Sof(HF)=Sof(HG)=FVAR(2)
7.a Aromatic/amide H refined with riding coordinates:
 C00E(H00E), C00R(H00R), C00U(H00U), C00W(H00W), C00Y(H00Y), C00Z(H00Z),
 C010(H010), C014(H014)
7.b Idealised Me refined as rotating group:
 C013(H01A,H01B,H01C), C016(H01D,H01E,H01F), C017(H01G,H01H,H01I), C018(H01J,
 H01K,H01L), C019(H01M,H01N,H01O), C01A(H01P,H01Q,H01R), C01B(H01S,H01T,H01U),
 C01D(H01V,H01W,H01X), C01E(H01Y,H,HA), C01F(H01Z,HB,HC), C01H(H01,HD,HE),
 C01I(H1,HF,HG), C01J(H2,HH,HI), C1(H1A,H1B,H1C), C01G(H3,HJ,HK)
;
_olex2_submission_special_instructions 'No special instructions were received'
_oxdiff_exptl_absorpt_empirical_details
;
Empirical correction (ABSPACK) includes:
- Absorption correction using spherical harmonics
- Frame scaling
;
_oxdiff_exptl_absorpt_empirical_full_max 2.474
_oxdiff_exptl_absorpt_empirical_full_min 0.644

loop_
_space_group_symop_operation_xyz
'x, y, z'
'-x, y, -z+1/2'
'x+1/2, y+1/2, z'
'-x+1/2, y+1/2, -z+1/2'
'-x, -y, -z'
'x, -y, z-1/2'
'-x+1/2, -y+1/2, -z'
'x+1/2, -y+1/2, z-1/2'

loop_
_atom_site_label
_atom_site_type_symbol
_atom_site_fract_x
_atom_site_fract_y
_atom_site_fract_z
_atom_site_U_iso_or_equiv
_atom_site_adp_type
_atom_site_occupancy
_atom_site_site_symmetry_order
_atom_site_calc_flag
_atom_site_refinement_flags_posn
_atom_site_refinement_flags_adp
_atom_site_refinement_flags_occupancy
_atom_site_disorder_assembly
_atom_site_disorder_group
Cu01 Cu 0.31750(2) 0.24715(3) 0.44589(2) 0.03225(15) Uani 1 1 d . . . . .
Cu02 Cu 0.30045(2) 0.08812(3) 0.53930(2) 0.03172(15) Uani 1 1 d . . . . .
Cu03 Cu 0.32057(2) 0.39726(3) 0.49729(2) 0.03171(15) Uani 1 1 d . . . . .
Cu04 Cu 0.29522(2) 0.26243(3) 0.54556(2) 0.03313(15) Uani 1 1 d . . . . .
Cu05 Cu 0.24867(2) 0.37348(3) 0.38243(2) 0.03243(15) Uani 1 1 d . . . . .
Cu06 Cu 0.39270(2) 0.19177(4) 0.57049(2) 0.03657(15) Uani 1 1 d . . . . .
O008 O 0.36835(13) -0.00017(18) 0.57413(13) 0.0433(6) Uani 1 1 d . U . . .
O009 O 0.29931(14) 0.36659(18) 0.33146(12) 0.0419(6) Uani 1 1 d . . . . .
O00A O 0.34152(15) 0.24650(19) 0.37537(12) 0.0465(7) Uani 1 1 d . . . . .
O00B O 0.44424(13) 0.0937(2) 0.60066(15) 0.0508(7) Uani 1 1 d . U . . .
N00C N 0.35642(17) 0.5201(2) 0.06693(14) 0.0401(7) Uani 1 1 d . . . . .
F00D F 0.4434(15) -0.090(2) 0.6691(14) 0.062(7) Uani 0.090(8) 1 d D U P A 1
C00E C 0.35708(17) 0.3496(2) 0.24845(15) 0.0341(8) Uani 1 1 d . . . . .
H00E H 0.330446 0.396035 0.244909 0.041 Uiso 1 1 calc R U . . .
C00F C 0.32938(17) 0.1770(2) 0.61198(16) 0.0341(7) Uani 1 1 d D U . . .
C00G C 0.37609(17) 0.2997(2) 0.51972(15) 0.0333(7) Uani 1 1 d . U . . .
C00H C 0.33313(18) 0.3028(2) 0.33725(16) 0.0369(8) Uani 1 1 d . . . . .
C00I C 0.27438(17) 0.4779(2) 0.43805(15) 0.0326(7) Uani 1 1 d . . . . .
C00J C 0.26465(18) 0.5468(2) 0.41491(17) 0.0365(8) Uani 1 1 d . . . . .
C00K C 0.23694(17) 0.3504(2) 0.54330(15) 0.0331(7) Uani 1 1 d . . . . .
F00L F 0.5136(11) -0.013(2) 0.6659(14) 0.060(7) Uani 0.090(8) 1 d D U P A 1
F00M F 0.4746(16) -0.100(2) 0.5963(13) 0.072(8) Uani 0.090(8) 1 d D U P A 1
C00N C 0.3653(2) 0.2919(3) 0.29328(17) 0.0417(9) Uani 1 1 d . . . . .
C00O C 0.42827(18) 0.2786(3) 0.52847(17) 0.0398(8) Uani 1 1 d . U . . .
C00P C 0.3429(14) 0.170(2) 0.6655(6) 0.032(5) Uani 0.205(12) 1 d D U P B 1
C00Q C 0.42048(19) 0.0225(3) 0.59834(19) 0.0443(9) Uani 1 1 d . U . . .
C00R C 0.4016(2) 0.2230(3) 0.29694(17) 0.0441(9) Uani 1 1 d . . . . .
H00R H 0.406880 0.183121 0.327820 0.053 Uiso 1 1 calc R U . . .
C00S C 0.20971(19) 0.4114(3) 0.55450(16) 0.0389(8) Uani 1 1 d . . . . .
C00T C 0.2501(2) 0.6316(3) 0.3869(2) 0.0461(10) Uani 1 1 d . . . . .
C00U C 0.3778(2) 0.3782(3) 0.10369(18) 0.0449(9) Uani 1 1 d . . . . .
H00U H 0.385606 0.320477 0.096166 0.054 Uiso 1 1 calc R U . . .
C00V C 0.3796(2) 0.4033(3) 0.15988(18) 0.0427(9) Uani 1 1 d . . . . .
C00W C 0.3647(2) 0.4380(3) 0.05936(17) 0.0429(9) Uani 1 1 d . . . . .
H00W H 0.361450 0.418908 0.021152 0.052 Uiso 1 1 calc R U . . .
C00X C 0.3877(2) 0.3405(3) 0.20796(18) 0.0419(9) Uani 1 1 d . . . . .
C00Y C 0.3725(2) 0.4905(3) 0.16868(18) 0.0474(10) Uani 1 1 d . . . . .
H00Y H 0.375138 0.511284 0.206366 0.057 Uiso 1 1 calc R U . . .
C00Z C 0.3615(2) 0.5464(3) 0.12196(18) 0.0506(11) Uani 1 1 d . . . . .
H00Z H 0.357338 0.605605 0.128619 0.061 Uiso 1 1 calc R U . . .
C010 C 0.4243(2) 0.2695(3) 0.21210(19) 0.0488(10) Uani 1 1 d . . . . .
H010 H 0.444852 0.261613 0.184622 0.059 Uiso 1 1 calc R U . . .
C011 C 0.1849(2) 0.4791(3) 0.5838(2) 0.0524(11) Uani 1 1 d . . . . .
C012 C 0.4903(2) 0.2806(4) 0.5279(2) 0.0565(12) Uani 1 1 d . U . . .
C013 C 0.3071(3) 0.6795(3) 0.3921(3) 0.0590(13) Uani 1 1 d . . . . .
H01A H 0.330668 0.684501 0.433339 0.088 Uiso 1 1 calc R U . . .
H01B H 0.297612 0.736787 0.375202 0.088 Uiso 1 1 calc R U . . .
H01C H 0.329667 0.648120 0.371146 0.088 Uiso 1 1 calc R U . . .
C014 C 0.4306(2) 0.2105(3) 0.2566(2) 0.0509(11) Uani 1 1 d . . . . .
H014 H 0.454918 0.161557 0.259225 0.061 Uiso 1 1 calc R U . . .
C015 C 0.4630(2) -0.0479(3) 0.6329(3) 0.0586(12) Uani 1 1 d D U . . .
C016 C 0.1176(2) 0.4722(3) 0.5657(3) 0.0617(14) Uani 1 1 d . . . . .
H01D H 0.106603 0.415720 0.576584 0.093 Uiso 1 1 calc R U . . .
H01E H 0.100873 0.479706 0.523373 0.093 Uiso 1 1 calc R U . . .
H01F H 0.102161 0.516692 0.585502 0.093 Uiso 1 1 calc R U . . .
C017 C 0.2102(3) 0.4639(4) 0.6500(2) 0.0660(15) Uani 1 1 d . . . . .
H01G H 0.194051 0.506700 0.670468 0.099 Uiso 1 1 calc R U . . .
H01H H 0.253333 0.468946 0.662389 0.099 Uiso 1 1 calc R U . . .
H01I H 0.199220 0.406506 0.659219 0.099 Uiso 1 1 calc R U . . .
C018 C 0.2035(3) 0.5675(3) 0.5680(3) 0.0667(15) Uani 1 1 d . . . . .
H01J H 0.186138 0.577041 0.525932 0.100 Uiso 1 1 calc R U . . .
H01K H 0.246712 0.570116 0.578799 0.100 Uiso 1 1 calc R U . . .
H01L H 0.189616 0.611894 0.589189 0.100 Uiso 1 1 calc R U . . .
C019 C 0.2140(3) 0.6830(3) 0.4173(3) 0.0709(17) Uani 1 1 d . . . . .
H01M H 0.178347 0.650869 0.416160 0.106 Uiso 1 1 calc R U . . .
H01N H 0.202621 0.737970 0.397351 0.106 Uiso 1 1 calc R U . . .
H01O H 0.237768 0.693246 0.458006 0.106 Uiso 1 1 calc R U . . .
C01A C 0.2138(3) 0.6171(4) 0.3225(3) 0.0758(17) Uani 1 1 d . . . . .
H01P H 0.237495 0.584991 0.303118 0.114 Uiso 1 1 calc R U . . .
H01Q H 0.202669 0.672520 0.303173 0.114 Uiso 1 1 calc R U . . .
H01R H 0.178011 0.584570 0.320331 0.114 Uiso 1 1 calc R U . . .
C01B C 0.5317(3) 0.2642(5) 0.5889(3) 0.0812(19) Uani 1 1 d . U . . .
H01S H 0.572141 0.257666 0.587722 0.122 Uiso 1 1 calc R U . . .
H01T H 0.519652 0.211671 0.604248 0.122 Uiso 1 1 calc R U . . .
H01U H 0.529944 0.312485 0.614111 0.122 Uiso 1 1 calc R U . . .
C01C C 0.3698(8) 0.1625(15) 0.7298(7) 0.047(5) Uani 0.205(12) 1 d D U P B 1
C01D C 0.5009(3) 0.3640(5) 0.5028(4) 0.098(2) Uani 1 1 d . U . . .
H01V H 0.494455 0.411029 0.526901 0.147 Uiso 1 1 calc R U . . .
H01W H 0.473590 0.369838 0.462986 0.147 Uiso 1 1 calc R U . . .
H01X H 0.541729 0.366049 0.501945 0.147 Uiso 1 1 calc R U . . .
C01E C 0.4989(3) 0.2050(6) 0.4888(4) 0.097(2) Uani 1 1 d . U . . .
H01Y H 0.539332 0.206293 0.486843 0.146 Uiso 1 1 calc R U . . .
H H 0.470740 0.210960 0.449454 0.146 Uiso 1 1 calc R U . . .
HA H 0.492125 0.150531 0.505715 0.146 Uiso 1 1 calc R U . . .
C01F C 0.4339(9) 0.185(2) 0.7429(12) 0.057(6) Uani 0.205(12) 1 d D U P B 1
H01Z H 0.453484 0.183562 0.785190 0.086 Uiso 0.205(12) 1 calc R U P B 1
HB H 0.437329 0.242205 0.728001 0.086 Uiso 0.205(12) 1 calc R U P B 1
HC H 0.452701 0.143135 0.724120 0.086 Uiso 0.205(12) 1 calc R U P B 1
C01H C 0.3653(12) 0.0692(15) 0.7469(12) 0.064(6) Uani 0.205(12) 1 d D U P B 1
H01 H 0.385611 0.032436 0.726486 0.096 Uiso 0.205(12) 1 calc R U P B 1
HD H 0.323590 0.052608 0.736126 0.096 Uiso 0.205(12) 1 calc R U P B 1
HE H 0.383782 0.062739 0.789131 0.096 Uiso 0.205(12) 1 calc R U P B 1
C01I C 0.3375(12) 0.219(2) 0.7612(11) 0.068(7) Uani 0.205(12) 1 d D U P B 1
H1 H 0.348976 0.202011 0.802408 0.102 Uiso 0.205(12) 1 calc R U P B 1
HF H 0.294720 0.211019 0.743342 0.102 Uiso 0.205(12) 1 calc R U P B 1
HG H 0.347825 0.278629 0.758124 0.102 Uiso 0.205(12) 1 calc R U P B 1
Cu1 Cu 0.34038(9) 0.47752(14) 0.40643(9) 0.0335(8) Uani 0.252(3) 1 d . . . C 1
O1 O 0.3714(4) 0.5370(5) 0.3120(3) 0.107(4) Uani 0.629(16) 1 d D U . C 1
O4 O 0.4138(4) 0.4721(6) 0.3944(4) 0.063(4) Uani 0.325(13) 1 d D U . C 1
F1 F 0.5187(5) 0.5235(8) 0.3795(5) 0.061(4) Uani 0.257(10) 1 d . U . C 1
C2 C 0.4147(4) 0.5033(3) 0.3469(3) 0.079(3) Uani 0.74(2) 1 d D U . C 1
F3 F 0.4880(6) 0.4072(9) 0.3355(7) 0.091(5) Uani 0.279(11) 1 d . U . C 1
F4 F 0.4807(7) 0.5166(14) 0.2869(6) 0.116(6) Uani 0.295(13) 1 d . U . C 1
C5 C 0.4724(5) 0.4969(9) 0.3354(6) 0.071(4) Uani 0.348(17) 1 d D U . C 1
F00N F 0.51518(19) -0.0424(3) 0.6271(4) 0.120(3) Uani 0.910(8) 1 d D . P A 2
F2 F 0.4681(3) -0.0413(4) 0.6889(2) 0.105(2) Uani 0.910(8) 1 d D . P A 2
F00E F 0.44280(18) -0.1258(2) 0.6175(2) 0.0868(16) Uani 0.910(8) 1 d D . P A 2
C01J C 0.3204(5) 0.2840(6) 0.7377(4) 0.092(3) Uani 0.795(12) 1 d D U P B 2
H2 H 0.278208 0.269977 0.725258 0.138 Uiso 0.795(12) 1 calc R U P B 2
HH H 0.326905 0.333375 0.715465 0.138 Uiso 0.795(12) 1 calc R U P B 2
HI H 0.333813 0.297901 0.779397 0.138 Uiso 0.795(12) 1 calc R U P B 2
C1 C 0.3473(5) 0.1323(7) 0.7636(3) 0.094(4) Uani 0.795(12) 1 d D U P B 2
H1A H 0.357277 0.150780 0.804317 0.142 Uiso 0.795(12) 1 calc R U P B 2
H1B H 0.373103 0.084809 0.760842 0.142 Uiso 0.795(12) 1 calc R U P B 2
H1C H 0.305986 0.113459 0.749569 0.142 Uiso 0.795(12) 1 calc R U P B 2
C3 C 0.3558(3) 0.2062(6) 0.7266(2) 0.0560(19) Uani 0.795(12) 1 d D U P B 2
C01G C 0.4183(4) 0.2360(9) 0.7387(3) 0.093(3) Uani 0.795(12) 1 d D U P B 2
H3 H 0.419209 0.283273 0.712285 0.139 Uiso 0.795(12) 1 calc R U P B 2
HJ H 0.442520 0.188618 0.732385 0.139 Uiso 0.795(12) 1 calc R U P B 2
HK H 0.434073 0.255673 0.779157 0.139 Uiso 0.795(12) 1 calc R U P B 2
C4 C 0.3315(4) 0.1849(5) 0.6636(2) 0.0375(17) Uani 0.795(12) 1 d D U P B 2

loop_
_atom_site_aniso_label
_atom_site_aniso_U_11
_atom_site_aniso_U_22
_atom_site_aniso_U_33
_atom_site_aniso_U_23
_atom_site_aniso_U_13
_atom_site_aniso_U_12
Cu01 0.0450(3) 0.0337(3) 0.0210(3) 0.00102(19) 0.0147(2) -0.0007(2)
Cu02 0.0424(3) 0.0300(3) 0.0277(3) 0.00427(19) 0.0181(2) 0.0053(2)
Cu03 0.0452(3) 0.0290(3) 0.0225(2) -0.00022(19) 0.0130(2) -0.0015(2)
Cu04 0.0429(3) 0.0348(3) 0.0256(3) 0.0050(2) 0.0163(2) 0.0060(2)
Cu05 0.0426(3) 0.0355(3) 0.0234(3) 0.0020(2) 0.0165(2) 0.0032(2)
Cu06 0.0380(3) 0.0402(3) 0.0346(3) 0.0099(2) 0.0160(2) 0.0037(2)
O008 0.0480(15) 0.0398(14) 0.0507(16) 0.0143(12) 0.0277(13) 0.0141(12)
O009 0.0589(17) 0.0442(15) 0.0315(13) 0.0056(11) 0.0271(13) 0.0078(13)
O00A 0.074(2) 0.0453(16) 0.0304(14) 0.0051(11) 0.0311(14) 0.0112(14)
O00B 0.0416(15) 0.0529(17) 0.0626(18) 0.0242(14) 0.0232(14) 0.0084(13)
N00C 0.060(2) 0.0337(16) 0.0277(15) 0.0042(13) 0.0161(14) 0.0024(15)
F00D 0.064(11) 0.056(11) 0.064(10) 0.016(8) 0.017(8) 0.006(8)
C00E 0.047(2) 0.0381(18) 0.0228(15) 0.0024(14) 0.0193(15) 0.0072(16)
C00F 0.0439(19) 0.0334(17) 0.0272(16) 0.0062(14) 0.0144(15) 0.0035(15)
C00G 0.0402(18) 0.0324(17) 0.0278(16) 0.0011(14) 0.0112(14) -0.0039(14)
C00H 0.049(2) 0.0363(19) 0.0284(17) 0.0011(14) 0.0167(16) 0.0039(16)
C00I 0.047(2) 0.0276(17) 0.0281(16) 0.0005(13) 0.0187(15) -0.0025(14)
C00J 0.043(2) 0.0316(18) 0.0370(19) 0.0002(15) 0.0166(16) -0.0016(15)
C00K 0.0437(19) 0.0346(18) 0.0244(16) 0.0024(14) 0.0154(14) 0.0004(15)
F00L 0.050(8) 0.064(10) 0.066(10) 0.004(8) 0.019(6) 0.014(7)
F00M 0.067(12) 0.068(11) 0.078(11) -0.001(8) 0.018(8) 0.013(8)
C00N 0.058(2) 0.041(2) 0.0316(19) 0.0026(16) 0.0220(18) 0.0062(18)
C00O 0.044(2) 0.044(2) 0.0316(18) 0.0089(16) 0.0117(15) -0.0021(16)
C00P 0.032(7) 0.033(7) 0.033(5) 0.000(4) 0.013(4) -0.002(5)
C00Q 0.044(2) 0.050(2) 0.048(2) 0.0179(17) 0.0275(17) 0.0117(17)
C00R 0.056(2) 0.051(2) 0.0313(19) 0.0077(17) 0.0230(18) 0.0127(19)
C00S 0.055(2) 0.039(2) 0.0292(18) 0.0017(15) 0.0225(17) 0.0042(17)
C00T 0.055(2) 0.032(2) 0.055(3) 0.0107(18) 0.023(2) 0.0031(17)
C00U 0.064(3) 0.040(2) 0.038(2) 0.0037(17) 0.0261(19) 0.0082(19)
C00V 0.057(2) 0.043(2) 0.0322(19) 0.0046(16) 0.0210(18) 0.0096(18)
C00W 0.059(2) 0.046(2) 0.0289(18) 0.0015(16) 0.0203(17) 0.0063(19)
C00X 0.054(2) 0.042(2) 0.0357(19) 0.0034(17) 0.0227(18) 0.0068(18)
C00Y 0.071(3) 0.042(2) 0.033(2) 0.0027(17) 0.023(2) 0.009(2)
C00Z 0.081(3) 0.041(2) 0.032(2) 0.0021(17) 0.021(2) 0.007(2)
C010 0.064(3) 0.051(2) 0.039(2) 0.0089(19) 0.027(2) 0.015(2)
C011 0.077(3) 0.044(2) 0.048(2) -0.0042(19) 0.037(2) 0.011(2)
C012 0.040(2) 0.079(3) 0.053(3) 0.019(2) 0.0173(19) -0.005(2)
C013 0.074(3) 0.038(2) 0.075(3) 0.009(2) 0.037(3) -0.006(2)
C014 0.066(3) 0.051(2) 0.043(2) 0.0106(19) 0.027(2) 0.021(2)
C015 0.050(2) 0.056(2) 0.077(3) 0.024(2) 0.029(2) 0.0126(19)
C016 0.074(3) 0.057(3) 0.075(3) 0.004(2) 0.054(3) 0.016(2)
C017 0.101(4) 0.064(3) 0.047(3) -0.016(2) 0.044(3) 0.004(3)
C018 0.100(4) 0.040(2) 0.078(4) -0.009(2) 0.053(3) 0.004(3)
C019 0.088(4) 0.040(2) 0.105(5) 0.010(3) 0.059(4) 0.015(2)
C01A 0.094(4) 0.061(3) 0.061(3) 0.026(3) 0.007(3) 0.008(3)
C01B 0.048(3) 0.106(5) 0.078(4) 0.031(3) 0.004(3) -0.014(3)
C01C 0.048(6) 0.052(6) 0.041(5) 0.001(4) 0.016(4) 0.000(4)
C01D 0.068(4) 0.112(5) 0.119(6) 0.062(5) 0.036(4) -0.008(4)
C01E 0.068(4) 0.137(6) 0.102(5) -0.009(5) 0.050(4) 0.010(4)
C01F 0.050(7) 0.074(10) 0.046(9) 0.003(8) 0.013(6) -0.005(7)
C01H 0.071(10) 0.066(8) 0.056(9) 0.018(7) 0.021(8) 0.004(7)
C01I 0.075(10) 0.078(11) 0.053(9) -0.018(8) 0.022(8) 0.007(8)
Cu1 0.0360(12) 0.0340(12) 0.0337(12) -0.0033(8) 0.0156(9) 0.0027(8)
O1 0.140(7) 0.080(5) 0.078(5) -0.033(4) 0.004(4) 0.045(5)
O4 0.056(6) 0.071(7) 0.062(5) -0.013(4) 0.019(4) 0.005(5)
F1 0.045(5) 0.072(7) 0.066(6) -0.018(5) 0.017(4) -0.010(5)
C2 0.085(5) 0.066(5) 0.080(5) -0.005(4) 0.020(4) -0.023(4)
F3 0.071(8) 0.087(7) 0.117(11) -0.045(6) 0.034(7) -0.011(6)
F4 0.096(10) 0.189(14) 0.069(7) 0.023(8) 0.035(6) 0.002(9)
C5 0.084(6) 0.078(7) 0.047(6) -0.005(6) 0.013(5) -0.015(6)
F00N 0.061(2) 0.092(3) 0.233(8) 0.089(4) 0.084(4) 0.043(2)
F2 0.126(4) 0.108(4) 0.073(3) 0.045(3) 0.021(3) 0.055(3)
F00E 0.076(3) 0.056(2) 0.133(4) 0.042(2) 0.039(2) 0.0278(18)
C01J 0.141(7) 0.093(6) 0.057(4) -0.040(4) 0.053(5) -0.036(5)
C1 0.117(7) 0.120(7) 0.030(3) 0.027(4) 0.000(4) -0.046(6)
C3 0.074(4) 0.070(4) 0.025(2) -0.006(3) 0.018(2) -0.028(3)
C01G 0.087(5) 0.142(9) 0.039(4) -0.003(5) 0.006(4) -0.052(5)
C4 0.049(4) 0.040(4) 0.027(2) 0.003(2) 0.017(2) -0.001(3)

loop_
_atom_type_symbol
_atom_type_description
_atom_type_scat_dispersion_real
_atom_type_scat_dispersion_imag
_atom_type_scat_source
C C 0.0181 0.0091 'International Tables Vol C Tables 4.2.6.8 and 6.1.1.4'
H H 0.0000 0.0000 'International Tables Vol C Tables 4.2.6.8 and 6.1.1.4'
Cu Cu -1.9646 0.5888 'International Tables Vol C Tables 4.2.6.8 and 6.1.1.4'
F F 0.0727 0.0534 'International Tables Vol C Tables 4.2.6.8 and 6.1.1.4'
N N 0.0311 0.0180 'International Tables Vol C Tables 4.2.6.8 and 6.1.1.4'
O O 0.0492 0.0322 'International Tables Vol C Tables 4.2.6.8 and 6.1.1.4'

loop_
_geom_angle_atom_site_label_1
_geom_angle_atom_site_label_2
_geom_angle_atom_site_label_3
_geom_angle
_geom_angle_site_symmetry_1
_geom_angle_site_symmetry_3
_geom_angle_publ_flag
Cu03 Cu01 Cu04 84.01(2) . 7_556 ?
Cu03 Cu01 Cu05 62.72(2) . . ?
Cu04 Cu01 Cu03 58.268(19) . . ?
Cu04 Cu01 Cu04 56.92(2) . 7_556 ?
Cu04 Cu01 Cu05 100.93(2) . . ?
Cu05 Cu01 Cu04 69.69(2) . 7_556 ?
O00A Cu01 Cu03 116.13(9) . . ?
O00A Cu01 Cu04 173.00(10) . . ?
O00A Cu01 Cu04 128.54(11) . 7_556 ?
O00A Cu01 Cu05 78.67(9) . . ?
O00A Cu01 C00G 116.76(15) . . ?
O00A Cu01 C00K 118.22(14) . 7_556 ?
C00G Cu01 Cu03 47.78(11) . . ?
C00G Cu01 Cu04 56.61(10) . . ?
C00G Cu01 Cu04 111.47(11) . 7_556 ?
C00G Cu01 Cu05 108.84(11) . . ?
C00G Cu01 C00K 117.71(14) . 7_556 ?
C00K Cu01 Cu03 121.22(10) 7_556 . ?
C00K Cu01 Cu04 68.63(10) 7_556 . ?
C00K Cu01 Cu04 44.58(11) 7_556 7_556 ?
C00K Cu01 Cu05 108.41(11) 7_556 . ?
Cu04 Cu02 Cu03 82.72(2) . 7_556 ?
Cu05 Cu02 Cu03 62.85(2) 7_556 7_556 ?
Cu05 Cu02 Cu04 71.92(2) 7_556 . ?
Cu05 Cu02 Cu06 100.27(2) 7_556 . ?
Cu06 Cu02 Cu03 137.38(3) . 7_556 ?
Cu06 Cu02 Cu04 54.68(2) . . ?
O008 Cu02 Cu03 141.75(9) . 7_556 ?
O008 Cu02 Cu04 132.72(9) . . ?
O008 Cu02 Cu05 109.31(8) . 7_556 ?
O008 Cu02 Cu06 79.67(9) . . ?
O008 Cu02 C00F 95.12(13) . . ?
O008 Cu02 C00I 99.84(12) . 7_556 ?
O008 Cu02 C00K 135.45(13) . 7_556 ?
O008 Cu02 C00S 103.60(13) . 7_556 ?
C00F Cu02 Cu03 103.83(10) . 7_556 ?
C00F Cu02 Cu04 47.67(9) . . ?
C00F Cu02 Cu05 50.44(10) . 7_556 ?
C00F Cu02 Cu06 49.87(10) . . ?
C00F Cu02 C00I 99.64(13) . 7_556 ?
C00F Cu02 C00S 137.13(14) . 7_556 ?
C00I Cu02 Cu03 44.78(10) 7_556 7_556 ?
C00I Cu02 Cu04 112.68(9) 7_556 . ?
C00I Cu02 Cu05 50.06(9) 7_556 7_556 ?
C00I Cu02 Cu06 148.84(9) 7_556 . ?
C00K Cu02 Cu03 65.02(10) 7_556 7_556 ?
C00K Cu02 Cu04 65.89(10) 7_556 . ?
C00K Cu02 Cu05 115.24(10) 7_556 7_556 ?
C00K Cu02 Cu06 93.10(10) 7_556 . ?
C00K Cu02 C00F 113.53(14) 7_556 . ?
C00K Cu02 C00I 107.56(14) 7_556 7_556 ?
C00K Cu02 C00S 32.88(15) 7_556 7_556 ?
C00S Cu02 Cu03 84.67(11) 7_556 7_556 ?
C00S Cu02 Cu04 93.52(11) 7_556 . ?
C00S Cu02 Cu05 145.39(11) 7_556 7_556 ?
C00S Cu02 Cu06 95.81(11) 7_556 . ?
C00S Cu02 C00I 114.28(15) 7_556 7_556 ?
Cu01 Cu03 Cu02 93.03(2) . 7_556 ?
Cu01 Cu03 Cu05 59.805(19) . . ?
Cu01 Cu03 Cu1 90.90(5) . . ?
Cu02 Cu03 Cu05 55.851(18) 7_556 . ?
Cu04 Cu03 Cu01 60.74(2) . . ?
Cu04 Cu03 Cu02 80.78(2) . 7_556 ?
Cu04 Cu03 Cu05 100.59(2) . . ?
Cu04 Cu03 Cu1 151.32(5) . . ?
N00C Cu03 Cu01 151.02(10) 6_566 . ?
N00C Cu03 Cu02 109.23(11) 6_566 7_556 ?
N00C Cu03 Cu04 103.72(9) 6_566 . ?
N00C Cu03 Cu05 148.73(10) 6_566 . ?
N00C Cu03 Cu1 103.72(10) 6_566 . ?
C00G Cu03 Cu01 50.36(11) . . ?
C00G Cu03 Cu02 134.10(11) . 7_556 ?
C00G Cu03 Cu04 58.54(11) . . ?
C00G Cu03 Cu05 108.50(11) . . ?
C00G Cu03 N00C 100.90(15) . 6_566 ?
C00G Cu03 Cu1 107.83(11) . . ?
C00I Cu03 Cu01 107.52(11) . . ?
C00I Cu03 Cu02 54.71(11) . 7_556 ?
C00I Cu03 Cu04 134.31(11) . . ?
C00I Cu03 Cu05 48.16(11) . . ?
C00I Cu03 N00C 100.58(14) . 6_566 ?
C00I Cu03 C00G 150.05(15) . . ?
C00I Cu03 Cu1 46.39(12) . . ?
Cu1 Cu03 Cu02 97.86(5) . 7_556 ?
Cu1 Cu03 Cu05 57.47(5) . . ?
Cu01 Cu04 Cu01 123.08(2) . 7_556 ?
Cu01 Cu04 Cu02 80.40(2) . . ?
Cu02 Cu04 Cu01 90.73(2) . 7_556 ?
Cu03 Cu04 Cu01 116.90(3) . 7_556 ?
Cu03 Cu04 Cu01 60.996(19) . . ?
Cu03 Cu04 Cu02 140.34(3) . . ?
Cu03 Cu04 Cu04 89.38(3) . 7_556 ?
Cu04 Cu04 Cu01 59.05(2) 7_556 7_556 ?
Cu04 Cu04 Cu01 64.03(2) 7_556 . ?
Cu04 Cu04 Cu02 80.97(3) 7_556 . ?
Cu06 Cu04 Cu01 145.10(3) . 7_556 ?
Cu06 Cu04 Cu01 74.66(2) . . ?
Cu06 Cu04 Cu02 60.79(2) . . ?
Cu06 Cu04 Cu03 97.94(3) . . ?
Cu06 Cu04 Cu04 127.52(4) . 7_556 ?
C00F Cu04 Cu01 93.48(11) . 7_556 ?
C00F Cu04 Cu01 120.78(11) . . ?
C00F Cu04 Cu02 51.69(11) . . ?
C00F Cu04 Cu03 142.87(11) . . ?
C00F Cu04 Cu04 126.08(12) . 7_556 ?
C00F Cu04 Cu06 53.68(11) . . ?
C00F Cu04 C00G 102.72(14) . . ?
C00G Cu04 Cu01 48.76(9) . . ?
C00G Cu04 Cu01 163.72(10) . 7_556 ?
C00G Cu04 Cu02 100.48(10) . . ?
C00G Cu04 Cu03 47.63(9) . . ?
C00G Cu04 Cu04 110.81(9) . 7_556 ?
C00G Cu04 Cu06 50.90(9) . . ?
C00K Cu04 Cu01 112.83(10) . . ?
C00K Cu04 Cu01 48.44(11) . 7_556 ?
C00K Cu04 Cu02 138.44(12) . . ?
C00K Cu04 Cu03 71.15(11) . . ?
C00K Cu04 Cu04 71.66(11) . 7_556 ?
C00K Cu04 Cu06 158.86(12) . . ?
C00K Cu04 C00F 125.90(15) . . ?
C00K Cu04 C00G 118.06(14) . . ?
Cu01 Cu05 Cu03 57.479(19) . . ?
Cu02 Cu05 Cu01 95.07(2) 7_556 . ?
Cu02 Cu05 Cu03 61.30(2) 7_556 . ?
Cu02 Cu05 Cu1 103.42(5) 7_556 . ?
O009 Cu05 Cu01 86.17(8) . . ?
O009 Cu05 Cu02 166.28(9) . 7_556 ?
O009 Cu05 Cu03 108.82(9) . . ?
O009 Cu05 C00F 139.40(14) . 7_556 ?
O009 Cu05 C00I 109.36(13) . . ?
O009 Cu05 C00P 110.5(6) . 7_556 ?
O009 Cu05 Cu1 62.87(10) . . ?
O009 Cu05 C4 106.28(19) . 7_556 ?
C00F Cu05 Cu01 94.68(10) 7_556 . ?
C00F Cu05 Cu02 54.20(10) 7_556 7_556 ?
C00F Cu05 Cu03 105.56(10) 7_556 . ?
C00F Cu05 C00I 110.15(14) 7_556 . ?
C00F Cu05 C00P 33.1(5) 7_556 7_556 ?
C00F Cu05 Cu1 157.32(12) 7_556 . ?
C00F Cu05 C4 34.66(19) 7_556 7_556 ?
C00I Cu05 Cu01 101.76(11) . . ?
C00I Cu05 Cu02 56.99(10) . 7_556 ?
C00I Cu05 Cu03 44.68(10) . . ?
C00I Cu05 C00P 128.0(8) . 7_556 ?
C00I Cu05 Cu1 47.18(11) . . ?
C00I Cu05 C4 135.9(2) . 7_556 ?
C00P Cu05 Cu01 112.9(8) 7_556 . ?
C00P Cu05 Cu02 81.7(6) 7_556 7_556 ?
C00P Cu05 Cu03 138.6(5) 7_556 . ?
C00P Cu05 Cu1 155.5(7) 7_556 . ?
Cu1 Cu05 Cu01 90.75(5) . . ?
Cu1 Cu05 Cu03 59.57(5) . . ?
C4 Cu05 Cu01 105.7(2) 7_556 . ?
C4 Cu05 Cu03 139.26(16) 7_556 . ?
Cu04 Cu06 Cu02 64.53(2) . . ?
O00B Cu06 Cu02 89.68(10) . . ?
O00B Cu06 Cu04 150.84(9) . . ?
O00B Cu06 C00F 101.58(13) . . ?
O00B Cu06 C00G 147.97(14) . . ?
O00B Cu06 C00O 113.35(15) . . ?
C00F Cu06 Cu02 53.23(11) . . ?
C00F Cu06 Cu04 52.70(10) . . ?
C00G Cu06 Cu02 110.39(11) . . ?
C00G Cu06 Cu04 59.85(11) . . ?
C00G Cu06 C00F 110.42(15) . . ?
C00O Cu06 Cu02 135.05(12) . . ?
C00O Cu06 Cu04 95.15(12) . . ?
C00O Cu06 C00F 143.01(16) . . ?
C00O Cu06 C00G 35.34(16) . . ?
C00Q O008 Cu02 122.1(3) . . ?
C00H O009 Cu05 117.9(2) . . ?
C00H O00A Cu01 128.1(3) . . ?
C00Q O00B Cu06 117.5(3) . . ?
C00W N00C Cu03 122.2(3) . 6_565 ?
C00W N00C C00Z 117.3(3) . . ?
C00Z N00C Cu03 119.4(3) . 6_565 ?
C00N C00E H00E 119.8 . . ?
C00N C00E C00X 120.5(4) . . ?
C00X C00E H00E 119.8 . . ?
Cu04 C00F Cu02 80.64(13) . . ?
Cu04 C00F Cu05 99.06(17) . 7_556 ?
Cu04 C00F Cu06 73.63(12) . . ?
Cu05 C00F Cu02 75.35(13) 7_556 . ?
Cu05 C00F Cu06 152.1(2) 7_556 . ?
Cu06 C00F Cu02 76.90(12) . . ?
C00P C00F Cu02 134.7(16) . . ?
C00P C00F Cu04 141.6(15) . . ?
C00P C00F Cu05 80.8(15) . 7_556 ?
C00P C00F Cu06 121.8(15) . . ?
C4 C00F Cu02 141.2(5) . . ?
C4 C00F Cu04 127.2(5) . . ?
C4 C00F Cu06 132.2(5) . . ?
Cu01 C00G Cu04 74.63(12) . . ?
Cu03 C00G Cu01 81.86(14) . . ?
Cu03 C00G Cu04 73.83(13) . . ?
Cu03 C00G Cu06 141.6(2) . . ?
Cu06 C00G Cu01 98.03(15) . . ?
Cu06 C00G Cu04 69.25(11) . . ?
C00O C00G Cu01 114.2(3) . . ?
C00O C00G Cu03 143.2(3) . . ?
C00O C00G Cu04 140.8(3) . . ?
C00O C00G Cu06 71.7(2) . . ?
O009 C00H C00N 117.6(3) . . ?
O00A C00H O009 126.0(3) . . ?
O00A C00H C00N 116.4(3) . . ?
Cu03 C00I Cu02 80.51(12) . 7_556 ?
Cu03 C00I Cu05 87.16(14) . . ?
Cu05 C00I Cu02 72.95(12) . 7_556 ?
C00J C00I Cu02 117.9(3) . 7_556 ?
C00J C00I Cu03 153.6(3) . . ?
C00J C00I Cu05 115.4(3) . . ?
C00J C00I Cu1 83.2(3) . . ?
Cu1 C00I Cu02 152.1(2) . 7_556 ?
Cu1 C00I Cu03 87.03(17) . . ?
Cu1 C00I Cu05 81.59(14) . . ?
C00I C00J C00T 177.5(4) . . ?
C00I C00J Cu1 63.5(3) . . ?
C00T C00J Cu1 119.0(3) . . ?
Cu01 C00K Cu02 110.82(17) 7_556 7_556 ?
Cu04 C00K Cu01 86.98(15) . 7_556 ?
Cu04 C00K Cu02 115.25(16) . 7_556 ?
C00S C00K Cu01 98.4(3) . 7_556 ?
C00S C00K Cu02 76.4(2) . 7_556 ?
C00S C00K Cu04 164.6(3) . . ?
C00E C00N C00H 120.2(4) . . ?
C00R C00N C00E 119.8(4) . . ?
C00R C00N C00H 119.9(4) . . ?
C00G C00O Cu06 73.0(2) . . ?
C00G C00O C012 160.5(4) . . ?
C012 C00O Cu06 126.4(3) . . ?
C00F C00P Cu05 66.1(12) . 7_556 ?
C00F C00P C01C 170(3) . . ?
C01C C00P Cu05 123.0(18) . 7_556 ?
O008 C00Q C015 115.9(4) . . ?
O00B C00Q O008 130.5(4) . . ?
O00B C00Q C015 113.6(4) . . ?
C00N C00R H00R 119.5 . . ?
C00N C00R C014 121.1(4) . . ?
C014 C00R H00R 119.5 . . ?
C00K C00S Cu02 70.7(2) . 7_556 ?
C00K C00S C011 165.4(4) . . ?
C011 C00S Cu02 123.6(3) . 7_556 ?
C00J C00T C013 109.3(4) . . ?
C00J C00T C019 109.6(4) . . ?
C00J C00T C01A 107.9(4) . . ?
C013 C00T C019 109.1(4) . . ?
C013 C00T C01A 111.0(4) . . ?
C019 C00T C01A 109.9(5) . . ?
C00V C00U H00U 120.3 . . ?
C00W C00U H00U 120.3 . . ?
C00W C00U C00V 119.5(4) . . ?
C00U C00V C00X 122.0(4) . . ?
C00Y C00V C00U 116.9(4) . . ?
C00Y C00V C00X 121.1(4) . . ?
N00C C00W C00U 123.9(4) . . ?
N00C C00W H00W 118.1 . . ?
C00U C00W H00W 118.1 . . ?
C00E C00X C00V 120.8(4) . . ?
C010 C00X C00E 118.9(4) . . ?
C010 C00X C00V 120.2(4) . . ?
C00V C00Y H00Y 120.3 . . ?
C00Z C00Y C00V 119.4(4) . . ?
C00Z C00Y H00Y 120.3 . . ?
N00C C00Z C00Y 122.8(4) . . ?
N00C C00Z H00Z 118.6 . . ?
C00Y C00Z H00Z 118.6 . . ?
C00X C010 H010 120.2 . . ?
C014 C010 C00X 119.6(4) . . ?
C014 C010 H010 120.2 . . ?
C00S C011 C016 110.6(4) . . ?
C00S C011 C017 107.4(4) . . ?
C00S C011 C018 109.2(4) . . ?
C016 C011 C017 108.5(4) . . ?
C016 C011 C018 110.7(4) . . ?
C018 C011 C017 110.4(5) . . ?
C00O C012 C01B 109.3(4) . . ?
C00O C012 C01D 108.7(5) . . ?
C00O C012 C01E 108.2(5) . . ?
C01B C012 C01E 106.9(6) . . ?
C01D C012 C01B 113.7(6) . . ?
C01D C012 C01E 110.0(6) . . ?
C00T C013 H01A 109.5 . . ?
C00T C013 H01B 109.5 . . ?
C00T C013 H01C 109.5 . . ?
H01A C013 H01B 109.5 . . ?
H01A C013 H01C 109.5 . . ?
H01B C013 H01C 109.5 . . ?
C00R C014 C010 120.0(4) . . ?
C00R C014 H014 120.0 . . ?
C010 C014 H014 120.0 . . ?
F00D C015 F00L 104.9(19) . . ?
F00D C015 C00Q 114.3(16) . . ?
F00L C015 C00Q 110.2(15) . . ?
F00M C015 F00D 110(2) . . ?
F00M C015 F00L 109(2) . . ?
F00M C015 C00Q 109.0(17) . . ?
F00N C015 C00Q 112.5(4) . . ?
F00N C015 F2 109.0(6) . . ?
F00N C015 F00E 107.9(5) . . ?
F2 C015 C00Q 109.1(4) . . ?
F00E C015 C00Q 112.7(5) . . ?
F00E C015 F2 105.4(5) . . ?
C011 C016 H01D 109.5 . . ?
C011 C016 H01E 109.5 . . ?
C011 C016 H01F 109.5 . . ?
H01D C016 H01E 109.5 . . ?
H01D C016 H01F 109.5 . . ?
H01E C016 H01F 109.5 . . ?
C011 C017 H01G 109.5 . . ?
C011 C017 H01H 109.5 . . ?
C011 C017 H01I 109.5 . . ?
H01G C017 H01H 109.5 . . ?
H01G C017 H01I 109.5 . . ?
H01H C017 H01I 109.5 . . ?
C011 C018 H01J 109.5 . . ?
C011 C018 H01K 109.5 . . ?
C011 C018 H01L 109.5 . . ?
H01J C018 H01K 109.5 . . ?
H01J C018 H01L 109.5 . . ?
H01K C018 H01L 109.5 . . ?
C00T C019 H01M 109.5 . . ?
C00T C019 H01N 109.5 . . ?
C00T C019 H01O 109.5 . . ?
H01M C019 H01N 109.5 . . ?
H01M C019 H01O 109.5 . . ?
H01N C019 H01O 109.5 . . ?
C00T C01A H01P 109.5 . . ?
C00T C01A H01Q 109.5 . . ?
C00T C01A H01R 109.5 . . ?
H01P C01A H01Q 109.5 . . ?
H01P C01A H01R 109.5 . . ?
H01Q C01A H01R 109.5 . . ?
C012 C01B H01S 109.5 . . ?
C012 C01B H01T 109.5 . . ?
C012 C01B H01U 109.5 . . ?
H01S C01B H01T 109.5 . . ?
H01S C01B H01U 109.5 . . ?
H01T C01B H01U 109.5 . . ?
C00P C01C C01F 106.0(17) . . ?
C00P C01C C01H 108.5(18) . . ?
C00P C01C C01I 110.8(18) . . ?
C01F C01C C01H 108.6(18) . . ?
C01F C01C C01I 113.9(18) . . ?
C01I C01C C01H 108.8(17) . . ?
C012 C01D H01V 109.5 . . ?
C012 C01D H01W 109.5 . . ?
C012 C01D H01X 109.5 . . ?
H01V C01D H01W 109.5 . . ?
H01V C01D H01X 109.5 . . ?
H01W C01D H01X 109.5 . . ?
C012 C01E H01Y 109.5 . . ?
C012 C01E H 109.5 . . ?
C012 C01E HA 109.5 . . ?
H01Y C01E H 109.5 . . ?
H01Y C01E HA 109.5 . . ?
H C01E HA 109.5 . . ?
C01C C01F H01Z 109.5 . . ?
C01C C01F HB 109.5 . . ?
C01C C01F HC 109.5 . . ?
H01Z C01F HB 109.5 . . ?
H01Z C01F HC 109.5 . . ?
HB C01F HC 109.5 . . ?
C01C C01H H01 109.5 . . ?
C01C C01H HD 109.5 . . ?
C01C C01H HE 109.5 . . ?
H01 C01H HD 109.5 . . ?
H01 C01H HE 109.5 . . ?
HD C01H HE 109.5 . . ?
C01C C01I H1 109.5 . . ?
C01C C01I HF 109.5 . . ?
C01C C01I HG 109.5 . . ?
H1 C01I HF 109.5 . . ?
H1 C01I HG 109.5 . . ?
HF C01I HG 109.5 . . ?
Cu05 Cu1 Cu03 62.97(5) . . ?
C00I Cu1 Cu03 46.58(12) . . ?
C00I Cu1 Cu05 51.22(12) . . ?
C00I Cu1 C00J 33.36(15) . . ?
C00J Cu1 Cu03 77.83(12) . . ?
C00J Cu1 Cu05 70.82(12) . . ?
O4 Cu1 Cu03 121.4(3) . . ?
O4 Cu1 Cu05 133.8(3) . . ?
O4 Cu1 C00I 166.6(3) . . ?
O4 Cu1 C00J 152.6(3) . . ?
C2 O4 Cu1 114.6(7) . . ?
O1 C2 O4 122.8(9) . . ?
O1 C2 C5 121.7(8) . . ?
O4 C2 C5 115.5(7) . . ?
F1 C5 C2 114.1(9) . . ?
F1 C5 F3 98.8(11) . . ?
F3 C5 C2 108.4(9) . . ?
F4 C5 F1 109.0(12) . . ?
F4 C5 C2 124.8(12) . . ?
F4 C5 F3 96.8(14) . . ?
H2 C01J HH 109.5 . . ?
H2 C01J HI 109.5 . . ?
HH C01J HI 109.5 . . ?
C3 C01J H2 109.5 . . ?
C3 C01J HH 109.5 . . ?
C3 C01J HI 109.5 . . ?
H1A C1 H1B 109.5 . . ?
H1A C1 H1C 109.5 . . ?
H1B C1 H1C 109.5 . . ?
C3 C1 H1A 109.5 . . ?
C3 C1 H1B 109.5 . . ?
C3 C1 H1C 109.5 . . ?
C1 C3 C01J 108.3(7) . . ?
C01G C3 C01J 106.5(7) . . ?
C01G C3 C1 115.7(8) . . ?
C4 C3 C01J 107.2(7) . . ?
C4 C3 C1 110.7(6) . . ?
C4 C3 C01G 107.9(6) . . ?
C3 C01G H3 109.5 . . ?
C3 C01G HJ 109.5 . . ?
C3 C01G HK 109.5 . . ?
H3 C01G HJ 109.5 . . ?
H3 C01G HK 109.5 . . ?
HJ C01G HK 109.5 . . ?
C00F C4 Cu05 71.5(4) . 7_556 ?
C00F C4 C3 159.0(8) . . ?

loop_
_geom_bond_atom_site_label_1
_geom_bond_atom_site_label_2
_geom_bond_distance
_geom_bond_site_symmetry_2
_geom_bond_publ_flag
Cu01 Cu03 2.6443(7) . ?
Cu01 Cu04 2.7651(8) 7_556 ?
Cu01 Cu04 2.6376(7) . ?
Cu01 Cu05 2.7105(8) . ?
Cu01 O00A 1.963(3) . ?
Cu01 C00G 2.057(4) . ?
Cu01 C00K 2.072(4) 7_556 ?
Cu02 Cu03 2.7474(8) 7_556 ?
Cu02 Cu04 2.7327(8) . ?
Cu02 Cu05 2.5921(7) 7_556 ?
Cu02 Cu06 2.6421(8) . ?
Cu02 O008 2.091(3) . ?
Cu02 C00F 2.173(4) . ?
Cu02 C00I 2.274(4) 7_556 ?
Cu02 C00K 2.139(4) 7_556 ?
Cu02 C00S 2.202(4) 7_556 ?
Cu03 Cu04 2.5715(7) . ?
Cu03 Cu05 2.7871(7) . ?
Cu03 N00C 2.079(3) 6_566 ?
Cu03 C00G 1.978(4) . ?
Cu03 C00I 1.962(4) . ?
Cu03 Cu1 2.698(2) . ?
Cu04 Cu04 2.5772(11) 7_556 ?
Cu04 Cu06 2.4699(8) . ?
Cu04 C00F 2.048(4) . ?
Cu04 C00G 2.284(4) . ?
Cu04 C00K 1.944(4) . ?
Cu05 O009 1.983(3) . ?
Cu05 C00F 2.065(4) 7_556 ?
Cu05 C00I 2.079(4) . ?
Cu05 C00P 2.23(3) 7_556 ?
Cu05 Cu1 2.638(2) . ?
Cu05 C4 2.093(8) 7_556 ?
Cu06 O00B 1.955(3) . ?
Cu06 C00F 2.074(4) . ?
Cu06 C00G 2.050(4) . ?
Cu06 C00O 2.034(4) . ?
O008 C00Q 1.246(6) . ?
O009 C00H 1.261(5) . ?
O00A C00H 1.244(5) . ?
O00B C00Q 1.242(6) . ?
N00C C00W 1.319(5) . ?
N00C C00Z 1.360(5) . ?
F00D C015 1.299(18) . ?
C00E H00E 0.9500 . ?
C00E C00N 1.376(5) . ?
C00E C00X 1.401(5) . ?
C00F C00P 1.235(14) . ?
C00F C4 1.239(6) . ?
C00G C00O 1.240(6) . ?
C00H C00N 1.506(5) . ?
C00I C00J 1.202(5) . ?
C00I Cu1 1.956(4) . ?
C00J C00T 1.478(5) . ?
C00J Cu1 2.171(4) . ?
C00K C00S 1.230(5) . ?
F00L C015 1.335(18) . ?
F00M C015 1.297(18) . ?
C00N C00R 1.365(6) . ?
C00O C012 1.486(6) . ?
C00P C01C 1.486(16) . ?
C00Q C015 1.548(6) . ?
C00R H00R 0.9500 . ?
C00R C014 1.377(6) . ?
C00S C011 1.496(5) . ?
C00T C013 1.521(7) . ?
C00T C019 1.529(7) . ?
C00T C01A 1.538(8) . ?
C00U H00U 0.9500 . ?
C00U C00V 1.402(6) . ?
C00U C00W 1.381(6) . ?
C00V C00X 1.487(6) . ?
C00V C00Y 1.397(6) . ?
C00W H00W 0.9500 . ?
C00X C010 1.396(6) . ?
C00Y H00Y 0.9500 . ?
C00Y C00Z 1.385(6) . ?
C00Z H00Z 0.9500 . ?
C010 H010 0.9500 . ?
C010 C014 1.388(6) . ?
C011 C016 1.528(8) . ?
C011 C017 1.539(7) . ?
C011 C018 1.536(7) . ?
C012 C01B 1.513(7) . ?
C012 C01D 1.493(8) . ?
C012 C01E 1.565(10) . ?
C013 H01A 0.9800 . ?
C013 H01B 0.9800 . ?
C013 H01C 0.9800 . ?
C014 H014 0.9500 . ?
C015 F00N 1.298(6) . ?
C015 F2 1.325(7) . ?
C015 F00E 1.320(7) . ?
C016 H01D 0.9800 . ?
C016 H01E 0.9800 . ?
C016 H01F 0.9800 . ?
C017 H01G 0.9800 . ?
C017 H01H 0.9800 . ?
C017 H01I 0.9800 . ?
C018 H01J 0.9800 . ?
C018 H01K 0.9800 . ?
C018 H01L 0.9800 . ?
C019 H01M 0.9800 . ?
C019 H01N 0.9800 . ?
C019 H01O 0.9800 . ?
C01A H01P 0.9800 . ?
C01A H01Q 0.9800 . ?
C01A H01R 0.9800 . ?
C01B H01S 0.9800 . ?
C01B H01T 0.9800 . ?
C01B H01U 0.9800 . ?
C01C C01F 1.499(18) . ?
C01C C01H 1.53(2) . ?
C01C C01I 1.52(2) . ?
C01D H01V 0.9800 . ?
C01D H01W 0.9800 . ?
C01D H01X 0.9800 . ?
C01E H01Y 0.9800 . ?
C01E H 0.9800 . ?
C01E HA 0.9800 . ?
C01F H01Z 0.9800 . ?
C01F HB 0.9800 . ?
C01F HC 0.9800 . ?
C01H H01 0.9800 . ?
C01H HD 0.9800 . ?
C01H HE 0.9800 . ?
C01I H1 0.9800 . ?
C01I HF 0.9800 . ?
C01I HG 0.9800 . ?
Cu1 O4 1.865(10) . ?
O1 C2 1.227(7) . ?
O4 C2 1.253(8) . ?
F1 C5 1.334(16) . ?
C2 C5 1.491(12) . ?
F3 C5 1.45(2) . ?
F4 C5 1.287(18) . ?
C01J H2 0.9800 . ?
C01J HH 0.9800 . ?
C01J HI 0.9800 . ?
C01J C3 1.551(13) . ?
C1 H1A 0.9800 . ?
C1 H1B 0.9800 . ?
C1 H1C 0.9800 . ?
C1 C3 1.512(10) . ?
C3 C01G 1.501(10) . ?
C3 C4 1.486(7) . ?
C01G H3 0.9800 . ?
C01G HJ 0.9800 . ?
C01G HK 0.9800 . ?

loop_
_geom_torsion_atom_site_label_1
_geom_torsion_atom_site_label_2
_geom_torsion_atom_site_label_3
_geom_torsion_atom_site_label_4
_geom_torsion
_geom_torsion_site_symmetry_1
_geom_torsion_site_symmetry_2
_geom_torsion_site_symmetry_3
_geom_torsion_site_symmetry_4
_geom_torsion_publ_flag
Cu01 O00A C00H O009 -11.8(7) . . . . ?
Cu01 O00A C00H C00N 170.0(3) . . . . ?
Cu01 C00G C00O Cu06 -90.7(2) . . . . ?
Cu01 C00G C00O C012 93.3(14) . . . . ?
Cu01 C00K C00S Cu02 -109.51(17) 7_556 . . 7_556 ?
Cu01 C00K C00S C011 81.2(18) 7_556 . . . ?
Cu02 O008 C00Q O00B -10.2(6) . . . . ?
Cu02 O008 C00Q C015 167.9(3) . . . . ?
Cu02 C00F C00P Cu05 -58.7(16) . . . 7_556 ?
Cu02 C00F C4 Cu05 -38.8(7) . . . 7_556 ?
Cu02 C00F C4 C3 137.3(18) . . . . ?
Cu02 C00I C00J Cu1 -160.6(3) 7_556 . . . ?
Cu02 C00K C00S C011 -169.3(18) 7_556 . . . ?
Cu02 C00S C011 C016 71.1(5) 7_556 . . . ?
Cu02 C00S C011 C017 -170.7(4) 7_556 . . . ?
Cu02 C00S C011 C018 -50.9(6) 7_556 . . . ?
Cu03 N00C C00W C00U -167.5(4) 6_565 . . . ?
Cu03 N00C C00Z C00Y 165.5(4) 6_565 . . . ?
Cu03 C00G C00O Cu06 159.2(5) . . . . ?
Cu03 C00G C00O C012 -16.7(17) . . . . ?
Cu03 C00I C00J Cu1 69.0(7) . . . . ?
Cu03 Cu1 O4 C2 171.7(4) . . . . ?
Cu04 C00F C00P Cu05 93(2) . . . 7_556 ?
Cu04 C00F C4 Cu05 89.2(4) . . . 7_556 ?
Cu04 C00F C4 C3 -95(2) . . . . ?
Cu04 C00G C00O Cu06 4.6(4) . . . . ?
Cu04 C00G C00O C012 -171.4(11) . . . . ?
Cu04 C00K C00S Cu02 140.9(12) . . . 7_556 ?
Cu04 C00K C00S C011 -28(3) . . . . ?
Cu05 O009 C00H O00A -6.2(6) . . . . ?
Cu05 O009 C00H C00N 172.0(3) . . . . ?
Cu05 C00F C4 C3 176(2) 7_556 . . . ?
Cu05 C00I C00J Cu1 -77.3(2) . . . . ?
Cu05 C00P C01C C01F 171(2) 7_556 . . . ?
Cu05 C00P C01C C01H 54(3) 7_556 . . . ?
Cu05 C00P C01C C01I -65(3) 7_556 . . . ?
Cu05 Cu1 O4 C2 90.5(6) . . . . ?
Cu06 O00B C00Q O008 8.4(6) . . . . ?
Cu06 O00B C00Q C015 -169.7(3) . . . . ?
Cu06 C00F C00P Cu05 -162.5(8) . . . 7_556 ?
Cu06 C00F C4 Cu05 -168.6(4) . . . 7_556 ?
Cu06 C00F C4 C3 8(2) . . . . ?
Cu06 C00G C00O C012 -176.0(14) . . . . ?
Cu06 C00O C012 C01B -43.6(7) . . . . ?
Cu06 C00O C012 C01D -168.2(5) . . . . ?
Cu06 C00O C012 C01E 72.3(6) . . . . ?
O008 C00Q C015 F00D -50(2) . . . . ?
O008 C00Q C015 F00L -167.7(17) . . . . ?
O008 C00Q C015 F00M 73(2) . . . . ?
O008 C00Q C015 F00N 141.3(6) . . . . ?
O008 C00Q C015 F2 -97.6(6) . . . . ?
O008 C00Q C015 F00E 19.1(6) . . . . ?
O009 C00H C00N C00E -0.6(6) . . . . ?
O009 C00H C00N C00R -178.7(4) . . . . ?
O00A C00H C00N C00E 177.8(4) . . . . ?
O00A C00H C00N C00R -0.3(6) . . . . ?
O00B C00Q C015 F00D 129(2) . . . . ?
O00B C00Q C015 F00L 10.7(18) . . . . ?
O00B C00Q C015 F00M -108(2) . . . . ?
O00B C00Q C015 F00N -40.3(7) . . . . ?
O00B C00Q C015 F2 80.8(6) . . . . ?
O00B C00Q C015 F00E -162.5(4) . . . . ?
C00E C00N C00R C014 0.5(7) . . . . ?
C00E C00X C010 C014 -1.2(7) . . . . ?
C00G C00O C012 C01B 131.6(13) . . . . ?
C00G C00O C012 C01D 7.0(16) . . . . ?
C00G C00O C012 C01E -112.4(14) . . . . ?
C00H C00N C00R C014 178.7(5) . . . . ?
C00I Cu1 O4 C2 -163.5(10) . . . . ?
C00J Cu1 O4 C2 -58.4(10) . . . . ?
C00K C00S C011 C016 -121.0(17) . . . . ?
C00K C00S C011 C017 -3(2) . . . . ?
C00K C00S C011 C018 116.9(17) . . . . ?
C00N C00E C00X C00V -179.1(4) . . . . ?
C00N C00E C00X C010 3.2(7) . . . . ?
C00N C00R C014 C010 1.5(8) . . . . ?
C00U C00V C00X C00E -141.7(5) . . . . ?
C00U C00V C00X C010 35.9(7) . . . . ?
C00U C00V C00Y C00Z 2.9(7) . . . . ?
C00V C00U C00W N00C 3.6(7) . . . . ?
C00V C00X C010 C014 -178.9(5) . . . . ?
C00V C00Y C00Z N00C 1.0(8) . . . . ?
C00W N00C C00Z C00Y -2.6(7) . . . . ?
C00W C00U C00V C00X 173.9(4) . . . . ?
C00W C00U C00V C00Y -5.1(7) . . . . ?
C00X C00E C00N C00H 179.0(4) . . . . ?
C00X C00E C00N C00R -2.9(7) . . . . ?
C00X C00V C00Y C00Z -176.1(5) . . . . ?
C00X C010 C014 C00R -1.2(8) . . . . ?
C00Y C00V C00X C00E 37.2(7) . . . . ?
C00Y C00V C00X C010 -145.1(5) . . . . ?
C00Z N00C C00W C00U 0.3(7) . . . . ?
Cu1 C00J C00T C013 -37.6(5) . . . . ?
Cu1 C00J C00T C019 -157.1(4) . . . . ?
Cu1 C00J C00T C01A 83.2(5) . . . . ?
Cu1 O4 C2 O1 2.1(7) . . . . ?
Cu1 O4 C2 C5 -177.9(7) . . . . ?
O1 C2 C5 F1 130.5(11) . . . . ?
O1 C2 C5 F3 -120.4(10) . . . . ?
O1 C2 C5 F4 -7.8(17) . . . . ?
O4 C2 C5 F1 -49.5(11) . . . . ?
O4 C2 C5 F3 59.6(10) . . . . ?
O4 C2 C5 F4 172.2(17) . . . . ?
C01J C3 C4 Cu05 -73.4(8) . . . 7_556 ?
C01J C3 C4 C00F 111(2) . . . . ?
C1 C3 C4 Cu05 44.6(11) . . . 7_556 ?
C1 C3 C4 C00F -130.7(19) . . . . ?
C01G C3 C4 Cu05 172.1(7) . . . 7_556 ?
C01G C3 C4 C00F -3(2) . . . . ?
